data_2001476
loop_
_publ_author_name
'Aquino, M. A. S.'
'Crutchley, R. J.'
'Lee, F. L.'
'Gabe, E. J.'
'Bensimon, C.'

_publ_section_title
;
 Structure of 1,4-benzenedicyanamide dianion derivatives
;
_journal_issue 8
_journal_name_full 'Acta Crystallographica Section C'
_journal_page_first 1543
_journal_page_last 1547
_journal_paper_doi 10.1107/S0108270193001428
_journal_volume 49
_journal_year 1993
_chemical_formula_moiety '(C24 H20 As)2,C8 H4 N4'
_chemical_formula_sum 'C56 H44 As2 N4'
_chemical_formula_weight 922.82
_symmetry_cell_setting monoclinic
_symmetry_space_group_name_Hall '-P 2yab'
_symmetry_space_group_name_H-M 'P 1 21/a 1'
_atom_type_scat_source IntTabIV
_cell_angle_alpha 90
_cell_angle_beta 110.560(10)
_cell_angle_gamma 90
_cell_formula_units_Z 2
_cell_length_a 9.7659(6)
_cell_length_b 21.6128(13)
_cell_length_c 11.1040(7)
_cell_measurement_reflns_used 21
_cell_measurement_temperature 295
_cell_measurement_theta_max 22.5
_cell_measurement_theta_min 17.5
_cell_volume 2194.4(3)
_diffrn_measurement_device Enraf-Nonius
_diffrn_measurement_method \q/2\q
_diffrn_radiation_type MoK\a
_diffrn_radiation_wavelength 0.70930
_diffrn_reflns_av_R_equivalents 0.020
_diffrn_reflns_limit_h_max 9
_diffrn_reflns_limit_h_min -10
_diffrn_reflns_limit_k_max 22
_diffrn_reflns_limit_k_min 0
_diffrn_reflns_limit_l_max 11
_diffrn_reflns_limit_l_min 0
_diffrn_reflns_number 4910
_diffrn_reflns_theta_max 22.4
_diffrn_standards_decay_% 0.902
_diffrn_standards_interval_time 150
_diffrn_standards_number 3
_exptl_absorpt_coefficient_mu 1.56
_exptl_absorpt_correction_type none
_exptl_crystal_colour Red
_exptl_crystal_density_diffrn 1.397
_exptl_crystal_description cubic
_exptl_crystal_size_max 0.25
_exptl_crystal_size_mid 0.20
_exptl_crystal_size_min 0.20
_refine_diff_density_max 0.340
_refine_diff_density_min -0.360
_refine_ls_extinction_coef '0.150 (57) microns'
_refine_ls_goodness_of_fit_obs 1.290
_refine_ls_hydrogen_treatment refall
_refine_ls_number_parameters 347
_refine_ls_number_reflns 1804
_refine_ls_R_factor_obs 0.040
_refine_ls_shift/esd_max 0.633
_refine_ls_structure_factor_coef F
_refine_ls_wR_factor_obs 0.034
_reflns_number_observed 1804
_reflns_number_total 2848
_reflns_observed_criterion I>2.5\s(I)
_cod_data_source_file cd1008.cif
_cod_data_source_block cd1008_structure_1_of_4
_cod_original_cell_volume 2194.4(2)
_cod_database_code 2001476

loop_
_atom_site_label
_atom_site_fract_x
_atom_site_fract_y
_atom_site_fract_z
As .17051(6) .64422(3) .15075(5)
N(1) .5426(5) .3949(2) .3650(4)
N(2) .7843(6) .3621(2) .3644(5)
C(1) .5270(6) .4465(3) .4335(5)
C(2) .3900(7) .4595(3) .4413(5)
C(3) .3636(6) .5106(3) .5051(5)
C(4) .6726(9) .3799(3) .3684(5)
C(11) .3291(6) .6096(2) .1099(5)
C(12) .3511(7) .6239(3) -.0031(5)
C(13) .4725(8) .6015(3) -.0232(6)
C(14) .5691(7) .5639(3) .0667(7)
C(15) .5471(7) .5482(3) .1774(6)
C(16) .4253(7) .5704(3) .1994(5)
C(21) .0831(5) .5811(2) .2193(5)
C(22) .0725(7) .5214(3) .1709(6)
C(23) -.0015(7) .4773(3) .2145(7)
C(24) -.0611(7) .4923(3) .3048(7)
C(25) -.0486(7) .5512(3) .3547(6)
C(26) .0244(7) .5957(3) .3105(6)
C(31) .2417(6) .7089(3) .2742(5)
C(32) .3634(7) .6991(3) .3781(6)
C(33) .4183(8) .7453(4) .4686(6)
C(34) .3484(8) .7995(3) .4574(6)
C(35) .2261(9) .8093(3) .3558(8)
C(36) .1718(8) .7644(3) .2624(7)
C(41) .0254(6) .6756(3) -.0012(5)
C(42) .0548(7) .7251(3) -.0653(6)
C(43) -.0469(8) .7465(3) -.1772(6)
C(44) -.1796(8) .7174(3) -.2256(6)
C(45) -.2135(6) .6681(3) -.1634(6)
C(46) -.1104(6) .6465(3) -.0496(5)
H(2) .312(5) .430(2) .397(4)
H(3) .269(5) .518(2) .503(5)
H(12) .285(5) .651(2) -.062(5)
H(13) .489(6) .608(3) -.096(5)
H(14) .655(6) .550(2) .054(5)
H(15) .616(6) .522(2) .246(5)
H(16) .411(5) .561(2) .276(5)
H(22) .105(6) .513(2) .108(5)
H(23) -.008(6) .436(2) .183(5)
H(24) -.111(6) .463(2) .338(5)
H(25) -.099(6) .562(3) .411(5)
H(26) .030(5) .634(2) .343(5)
H(32) .408(6) .660(2) .387(5)
H(33) .494(6) .738(3) .539(5)
H(34) .382(6) .832(2) .523(5)
H(35) .182(7) .844(3) .340(6)
H(36) .089(6) .769(3) .200(6)
H(42) .140(6) .743(3) -.030(5)
H(43) -0.029(6) 0.779(3) -0.224(5)
H(44) -0.243(6) 0.733(2) -0.304(5)
H(45) -0.302(5) 0.647(2) -0.205(5)
H(46) -0.133(6) 0.616(2) -0.002(5)

loop_
_geom_angle_atom_site_label_1
_geom_angle_atom_site_label_2
_geom_angle_atom_site_label_3
_geom_angle
_geom_angle_publ_flag
C(11) As C(21) 109.2(2) no
C(11) As C(31) 109.6(2) no
C(11) As C(41) 110.0(2) no
C(21) As C(31) 109.8(2) no
C(21) As C(41) 108.1(2) no
C(31) As C(41) 110.2(2) no
C(1) N(1) C(4) 118.7(5) yes
N(1) C(1) C(2) 119.1(5) yes
N(1) C(1) C(3)a 126.0(6) no
C(2) C(1) C(3)a 114.8(5) yes
C(1) C(2) C(3) 123.1(5) yes
C(1) C(2) H(2) 115(3) yes
C(3) C(2) H(2) 121(3) no
C(1)a C(3) C(2) 122.1(6) no
C(1)a C(3) H(3) 118(3) no
C(2) C(3) H(3) 119(3) no
N(1) C(4) N(2) 174.1(6) yes
As C(11) C(12) 121.7(4) no
As C(11) C(16) 118.0(4) no
C(12) C(11) C(16) 120.3(5) no
C(11) C(12) C(13) 119.3(5) no
C(11) C(12) H(12) 118(3) no
C(13) C(12) H(12) 121(3) no
C(12) C(13) C(14) 120.2(6) no
C(12) C(13) H(13) 122(4) no
C(14) C(13) H(13) 117(4) no
C(13) C(14) C(15) 121.2(6) no
C(13) C(14) H(14) 119(3) no
C(15) C(14) H(14) 119(3) no
C(14) C(15) C(16) 119.4(6) no
C(14) C(15) H(15) 123(3) no
C(16) C(15) H(15) 117(3) no
C(11) C(16) C(15) 119.6(5) no
C(11) C(16) H(16) 120(3) no
C(15) C(16) H(16) 119(3) no
As C(21) C(22) 119.6(4) no
As C(21) C(26) 119.7(4) no
C(22) C(21) C(26) 120.6(5) no
C(21) C(22) C(23) 118.9(6) no
C(21) C(22) H(22) 120(3) no
C(23) C(22) H(22) 120(3) no
C(22) C(23) C(24) 120.2(6) no
C(22) C(23) H(23) 119(3) no
C(24) C(23) H(23) 120(3) no
C(23) C(24) C(25) 121.1(6) no
C(23) C(24) H(24) 122(3) no
C(25) C(24) H(24) 116(3) no
C(24) C(25) C(26) 118.9(6) no
C(24) C(25) H(25) 119(3) no
C(26) C(25) H(25) 121(3) no
C(21) C(26) C(25) 120.4(6) no
C(21) C(26) H(26) 121(3) no
C(25) C(26) H(26) 117(3) no
As C(31) C(32) 119.2(5) no
As C(31) C(36) 122.1(4) no
C(32) C(31) C(36) 118.7(5) no
C(31) C(32) C(33) 120.5(6) no
C(31) C(32) H(32) 117(3) no
C(33) C(32) H(32) 121(3) no
C(32) C(33) C(34) 120.5(6) no
C(32) C(33) H(33) 120(4) no
C(34) C(33) H(33) 118(4) no
C(33) C(34) C(35) 119.4(6) no
C(33) C(34) H(34) 122(3) no
C(35) C(34) H(34) 118(3) no
C(34) C(35) C(36) 120.9(6) no
C(34) C(35) H(35) 123(4) no
C(36) C(35) H(35) 115(4) no
C(31) C(36) C(35) 119.9(6) no
C(31) C(36) H(36) 118(4) no
C(35) C(36) H(36) 121(4) no
As C(41) C(42) 120.7(4) no
As C(41) C(46) 119.5(4) no
C(42) C(41) C(46) 119.8(5) no
C(41) C(42) C(43) 121.1(6) no
C(41) C(42) H(42) 116(4) no
C(43) C(42) H(42) 121(4) no
C(42) C(43) C(44) 119.1(6) no
C(42) C(43) H(43) 122(3) no
C(44) C(43) H(43) 117(3) no
C(43) C(44) C(45) 121.5(6) no
C(43) C(44) H(44) 115(3) no
C(45) C(44) H(44) 123(3) no
C(44) C(45) C(46) 119.5(6) no
C(44) C(45) H(45) 118(3) no
C(46) C(45) H(45) 121(3) no
C(41) C(46) C(45) 119.1(6) no
C(41) C(46) H(46) 119(3) no
C(45) C(46) H(46) 121(3) no

loop_
_geom_bond_atom_site_label_1
_geom_bond_atom_site_label_2
_geom_bond_distance
_geom_bond_publ_flag
As C(11) 1.913(5) no
As C(21) 1.903(5) no
As C(31) 1.909(5) no
As C(41) 1.906(5) no
N(1) C(1) 1.388(8) yes
N(1) C(4) 1.299(10) yes
N(2) C(4) 1.172(10) yes
C(1) C(2) 1.399(9) yes
C(1) C(3)a 1.398(8) no
C(2) C(3) 1.385(9) yes
C(2) H(2) 0.98(5) yes
C(3) C(1)a 1.398(8) no
C(3) H(3) 0.93(5) no
C(11) C(12) 1.380(8) no
C(11) C(16) 1.389(8) no
C(12) C(13) 1.370(10) no
C(12) H(12) 0.94(5) no
C(13) C(14) 1.374(10) no
C(13) H(13) 0.89(5) no
C(14) C(15) 1.363(10) no
C(14) H(14) 0.94(6) no
C(15) C(16) 1.381(9) no
C(15) H(15) 1.00(5) no
C(16) H(16) 0.94(5) no
C(21) C(22) 1.387(8) no
C(21) C(26) 1.364(9) no
C(22) C(23) 1.384(10) no
C(22) H(22) 0.88(5) no
C(23) C(24) 1.364(11) no
C(23) H(23) 0.96(5) no
C(24) C(25) 1.377(10) no
C(24) H(24) 0.94(5) no
C(25) C(26) 1.385(9) no
C(25) H(25) 0.95(5) no
C(26) H(26) 0.90(5) no
C(31) C(32) 1.351(8) no
C(31) C(36) 1.364(9) no
C(32) C(33) 1.384(10) no
C(32) H(32) 0.93(5) no
C(33) C(34) 1.339(11) no
C(33) H(33) 0.88(6) no
C(34) C(35) 1.341(11) no
C(34) H(34) 0.99(5) no
C(35) C(36) 1.383(10) no
C(35) H(35) 0.86(6) no
C(36) H(36) 0.87(6) no
C(41) C(42) 1.371(8) no
C(41) C(46) 1.393(8) no
C(42) C(43) 1.370(9) no
C(42) H(42) 0.88(5) no
C(43) C(44) 1.369(11) no
C(43) H(43) 0.92(5) no
C(44) C(45) 1.372(11) no
C(44) H(44) 0.93(5) no
C(45) C(46) 1.392(8) no
C(45) H(45) 0.94(5) no
C(46) H(46) 0.92(5) no
